data_4505898
loop_
_publ_author_name
'Sun, Qian'
'Wang, Yan-Qin'
'Cheng, Ai-Ling'
'Wang, Kun'
'Gao, En-Qing'

_publ_section_title
;
 Entangled Metal--Organic Frameworks ofm-Phenylenediacrylate Modulated by
 Bis(pyridyl) Ligands
;
_journal_issue 5
_journal_name_full 'Crystal Growth &amp; Design'
_journal_page_first 2234
_journal_paper_doi 10.1021/cg201432w
_journal_volume 12
_journal_year 2012
_chemical_formula_sum 'C24 H18 N2 O4 Zn'
_chemical_formula_weight 463.77
_chemical_name_systematic
; 
 ? 
;
_space_group_IT_number 14
_symmetry_cell_setting monoclinic
_symmetry_space_group_name_Hall '-P 2ybc'
_symmetry_space_group_name_H-M 'P 1 21/c 1'
_atom_sites_solution_hydrogens geom
_atom_sites_solution_primary direct
_atom_sites_solution_secondary difmap
_audit_creation_method SHELXL-97
_cell_angle_alpha 90.00
_cell_angle_beta 99.4030(10)
_cell_angle_gamma 90.00
_cell_formula_units_Z 4
_cell_length_a 8.5502(2)
_cell_length_b 20.0981(4)
_cell_length_c 12.8744(3)
_cell_measurement_reflns_used 9221
_cell_measurement_temperature 296(2)
_cell_measurement_theta_max 26.38
_cell_measurement_theta_min 2.41
_cell_volume 2182.65(8)
_computing_cell_refinement 'Bruker SMART'
_computing_data_collection 'Bruker SMART'
_computing_data_reduction 'Bruker SMART'
_computing_molecular_graphics 'Bruker SHELXTL'
_computing_publication_material 'Bruker SHELXTL'
_computing_structure_refinement 'SHELXL-97 (Sheldrick, 1997)'
_computing_structure_solution 'SHELXS-97 (Sheldrick, 1990)'
_diffrn_ambient_temperature 296(2)
_diffrn_measured_fraction_theta_full 0.968
_diffrn_measured_fraction_theta_max 0.968
_diffrn_measurement_device_type 'CCD area detector'
_diffrn_measurement_method 'phi and omega scans'
_diffrn_radiation_monochromator graphite
_diffrn_radiation_source 'fine-focus sealed tube'
_diffrn_radiation_type MoK\a
_diffrn_radiation_wavelength 0.71073
_diffrn_reflns_av_R_equivalents 0.0320
_diffrn_reflns_av_sigmaI/netI 0.0263
_diffrn_reflns_limit_h_max 11
_diffrn_reflns_limit_h_min -10
_diffrn_reflns_limit_k_max 26
_diffrn_reflns_limit_k_min -26
_diffrn_reflns_limit_l_max 16
_diffrn_reflns_limit_l_min -17
_diffrn_reflns_number 29537
_diffrn_reflns_theta_full 28.43
_diffrn_reflns_theta_max 28.43
_diffrn_reflns_theta_min 1.90
_exptl_absorpt_coefficient_mu 1.158
_exptl_absorpt_correction_T_max 0.8832
_exptl_absorpt_correction_T_min 0.7529
_exptl_absorpt_correction_type none
_exptl_crystal_density_diffrn 1.411
_exptl_crystal_density_method 'not measured'
_exptl_crystal_F_000 952
_exptl_crystal_size_max 0.26
_exptl_crystal_size_mid 0.15
_exptl_crystal_size_min 0.11
_refine_diff_density_max 0.370
_refine_diff_density_min -0.238
_refine_diff_density_rms 0.053
_refine_ls_extinction_method none
_refine_ls_goodness_of_fit_ref 1.006
_refine_ls_matrix_type full
_refine_ls_number_parameters 280
_refine_ls_number_reflns 5323
_refine_ls_number_restraints 0
_refine_ls_restrained_S_all 1.006
_refine_ls_R_factor_all 0.0473
_refine_ls_R_factor_gt 0.0308
_refine_ls_shift/su_max 0.003
_refine_ls_shift/su_mean 0.000
_refine_ls_structure_factor_coef Fsqd
_refine_ls_weighting_details 'calc w=1/[\s^2^(Fo^2^)+(0.0410P)^2^+0.7833P] where P=(Fo^2^+2Fc^2^)/3'
_refine_ls_weighting_scheme calc
_refine_ls_wR_factor_gt 0.0743
_refine_ls_wR_factor_ref 0.0822
_reflns_number_gt 4188
_reflns_number_total 5323
_reflns_threshold_expression >2sigma(I)
_cod_data_source_file cg201432w_si_001.cif
_cod_data_source_block 1
_cod_depositor_comments
;
The following automatic conversions were performed:

'_symmetry_cell_setting' value 'Monoclinic' changed to 'monoclinic'
according to /home/saulius/struct/CIF-dictionaries/cif_core.dic
dictionary named 'cif_core.dic' version 2.4.1 from 2010-06-29.

Automatic conversion script
Id: cif_fix_values 1715 2011-07-08 13:25:40Z adriana 
;
_cod_original_sg_symbol_H-M P2(1)/c
_cod_database_code 4505898

loop_
_symmetry_equiv_pos_as_xyz
'x, y, z'
'-x, y+1/2, -z+1/2'
'-x, -y, -z'
'x, -y-1/2, z-1/2'

loop_
_atom_site_label
_atom_site_type_symbol
_atom_site_fract_x
_atom_site_fract_y
_atom_site_fract_z
_atom_site_U_iso_or_equiv
_atom_site_adp_type
_atom_site_occupancy
_atom_site_symmetry_multiplicity
_atom_site_calc_flag
_atom_site_refinement_flags
Zn1 Zn 0.14958(2) 0.577761(10) 0.521418(16) 0.02962(7) Uani 1 1 d .
C1 C 0.3831(2) 0.54232(9) 0.67739(14) 0.0327(4) Uani 1 1 d .
C2 C 0.4988(2) 0.49888(10) 0.74439(16) 0.0418(4) Uani 1 1 d .
H2A H 0.5201 0.4573 0.7181 0.050 Uiso 1 1 calc R
C3 C 0.5726(2) 0.51535(10) 0.83801(16) 0.0427(5) Uani 1 1 d .
H3A H 0.5500 0.5573 0.8621 0.051 Uiso 1 1 calc R
C4 C 0.6873(2) 0.47520(10) 0.90979(15) 0.0401(4) Uani 1 1 d .
C5 C 0.7400(3) 0.41301(11) 0.88189(18) 0.0527(6) Uani 1 1 d .
H5A H 0.7011 0.3954 0.8159 0.063 Uiso 1 1 calc R
C6 C 0.7461(2) 0.49978(10) 1.00914(15) 0.0411(4) Uani 1 1 d .
H6A H 0.7112 0.5410 1.0287 0.049 Uiso 1 1 calc R
C7 C 0.8485(3) 0.37754(12) 0.95062(19) 0.0618(7) Uani 1 1 d .
H7A H 0.8833 0.3363 0.9309 0.074 Uiso 1 1 calc R
C8 C 0.9067(3) 0.40318(12) 1.04975(18) 0.0524(6) Uani 1 1 d .
H8A H 0.9803 0.3789 1.0958 0.063 Uiso 1 1 calc R
C9 C 0.8560(2) 0.46462(10) 1.08071(15) 0.0399(4) Uani 1 1 d .
C10 C 0.9204(2) 0.49050(10) 1.18573(15) 0.0412(4) Uani 1 1 d .
H10A H 0.9929 0.4634 1.2278 0.049 Uiso 1 1 calc R
C11 C 0.8873(2) 0.54743(11) 1.22702(15) 0.0417(5) Uani 1 1 d .
H11A H 0.8132 0.5747 1.1866 0.050 Uiso 1 1 calc R
C12 C 0.9585(2) 0.57177(9) 1.33281(15) 0.0339(4) Uani 1 1 d .
C13 C 0.2489(2) 0.70839(10) 0.42934(16) 0.0401(4) Uani 1 1 d .
H13A H 0.1508 0.7236 0.4415 0.048 Uiso 1 1 calc R
C14 C 0.4380(2) 0.62682(9) 0.44476(14) 0.0344(4) Uani 1 1 d .
H14A H 0.4732 0.5849 0.4687 0.041 Uiso 1 1 calc R
C15 C 0.3402(2) 0.74999(10) 0.37945(17) 0.0421(5) Uani 1 1 d .
H15A H 0.3043 0.7926 0.3598 0.051 Uiso 1 1 calc R
C16 C 0.5354(2) 0.66514(9) 0.39404(15) 0.0370(4) Uani 1 1 d .
H16A H 0.6335 0.6489 0.3837 0.044 Uiso 1 1 calc R
C17 C 0.4865(2) 0.72842(9) 0.35821(15) 0.0352(4) Uani 1 1 d .
C18 C 0.5786(2) 0.77085(10) 0.29789(16) 0.0406(5) Uani 1 1 d .
H18A H 0.5362 0.8120 0.2754 0.049 Uiso 1 1 calc R
O1 O 0.36197(18) 0.59997(7) 0.70297(12) 0.0468(3) Uani 1 1 d .
O2 O 0.31000(14) 0.51533(6) 0.59270(10) 0.0341(3) Uani 1 1 d .
O3 O 1.04262(16) 0.53121(6) 1.39565(10) 0.0379(3) Uani 1 1 d .
O4 O 0.93630(18) 0.63013(7) 1.35612(12) 0.0487(4) Uani 1 1 d .
N1 N 0.29453(17) 0.64701(7) 0.46128(12) 0.0318(3) Uani 1 1 d .
C19 C 0.7174(2) 0.75450(10) 0.27339(16) 0.0411(5) Uani 1 1 d .
H19A H 0.7594 0.7137 0.2978 0.049 Uiso 1 1 calc R
C20 C 0.8116(2) 0.79447(9) 0.21142(15) 0.0344(4) Uani 1 1 d .
C21 C 0.9670(2) 0.77598(9) 0.20748(16) 0.0393(4) Uani 1 1 d .
H21A H 1.0083 0.7374 0.2412 0.047 Uiso 1 1 calc R
C22 C 0.7557(2) 0.85131(9) 0.15585(16) 0.0367(4) Uani 1 1 d .
H22A H 0.6524 0.8658 0.1560 0.044 Uiso 1 1 calc R
C23 C 1.0596(2) 0.81448(9) 0.15392(15) 0.0361(4) Uani 1 1 d .
H23A H 1.1645 0.8020 0.1546 0.043 Uiso 1 1 calc R
C24 C 0.8539(2) 0.88606(9) 0.10065(15) 0.0330(4) Uani 1 1 d .
H24A H 0.8133 0.9229 0.0616 0.040 Uiso 1 1 calc R
N2 N 1.00569(16) 0.86908(7) 0.10078(11) 0.0292(3) Uani 1 1 d .

loop_
_atom_site_aniso_label
_atom_site_aniso_U_11
_atom_site_aniso_U_22
_atom_site_aniso_U_33
_atom_site_aniso_U_23
_atom_site_aniso_U_13
_atom_site_aniso_U_12
Zn1 0.02795(11) 0.03367(12) 0.02693(12) -0.00294(8) 0.00356(8) 0.00248(8)
C1 0.0267(8) 0.0400(10) 0.0306(10) 0.0048(8) 0.0018(7) -0.0063(7)
C2 0.0447(11) 0.0433(10) 0.0340(11) -0.0007(8) -0.0039(8) 0.0039(9)
C3 0.0444(11) 0.0436(11) 0.0364(11) -0.0011(9) -0.0038(9) 0.0013(9)
C4 0.0404(10) 0.0461(11) 0.0309(10) 0.0023(8) -0.0027(8) -0.0011(8)
C5 0.0648(15) 0.0529(13) 0.0350(12) -0.0070(10) -0.0076(10) 0.0068(11)
C6 0.0422(11) 0.0457(11) 0.0326(11) -0.0002(9) -0.0021(8) 0.0010(9)
C7 0.0838(19) 0.0493(13) 0.0469(14) -0.0032(11) -0.0053(13) 0.0183(12)
C8 0.0607(14) 0.0528(12) 0.0388(12) 0.0080(10) -0.0059(10) 0.0113(11)
C9 0.0410(10) 0.0465(11) 0.0301(10) 0.0042(8) -0.0002(8) -0.0015(8)
C10 0.0418(11) 0.0480(11) 0.0303(10) 0.0076(9) -0.0047(8) 0.0010(9)
C11 0.0404(11) 0.0492(11) 0.0316(11) 0.0073(9) -0.0062(8) -0.0004(9)
C12 0.0299(9) 0.0410(10) 0.0292(10) 0.0055(8) 0.0005(7) -0.0004(7)
C13 0.0326(10) 0.0416(10) 0.0487(12) 0.0070(9) 0.0147(9) 0.0066(8)
C14 0.0339(9) 0.0357(9) 0.0344(10) 0.0067(8) 0.0076(8) 0.0043(7)
C15 0.0376(10) 0.0369(10) 0.0537(13) 0.0117(9) 0.0125(9) 0.0085(8)
C16 0.0295(9) 0.0411(10) 0.0419(11) 0.0105(8) 0.0110(8) 0.0068(7)
C17 0.0324(9) 0.0370(9) 0.0371(10) 0.0065(8) 0.0089(8) 0.0010(7)
C18 0.0375(10) 0.0372(10) 0.0485(12) 0.0137(9) 0.0114(9) 0.0045(8)
O1 0.0491(8) 0.0388(7) 0.0472(9) -0.0027(7) -0.0076(7) 0.0007(6)
O2 0.0329(6) 0.0388(7) 0.0279(7) 0.0017(5) -0.0026(5) -0.0001(5)
O3 0.0444(8) 0.0349(7) 0.0296(7) -0.0003(5) -0.0083(6) 0.0048(6)
O4 0.0553(9) 0.0386(8) 0.0473(9) -0.0001(6) -0.0063(7) 0.0106(6)
N1 0.0295(7) 0.0369(8) 0.0297(8) 0.0038(6) 0.0066(6) -0.0002(6)
C19 0.0373(10) 0.0390(10) 0.0484(12) 0.0176(9) 0.0105(9) 0.0048(8)
C20 0.0325(9) 0.0339(9) 0.0375(10) 0.0070(8) 0.0083(8) 0.0005(7)
C21 0.0367(10) 0.0372(10) 0.0455(12) 0.0161(8) 0.0111(9) 0.0078(8)
C22 0.0281(9) 0.0372(9) 0.0452(11) 0.0080(8) 0.0071(8) 0.0047(7)
C23 0.0313(9) 0.0380(10) 0.0406(11) 0.0077(8) 0.0107(8) 0.0078(7)
C24 0.0317(9) 0.0295(8) 0.0368(10) 0.0073(7) 0.0026(7) 0.0012(7)
N2 0.0300(7) 0.0298(7) 0.0279(8) 0.0025(6) 0.0053(6) -0.0014(6)

loop_
_atom_type_symbol
_atom_type_description
_atom_type_scat_dispersion_real
_atom_type_scat_dispersion_imag
_atom_type_scat_source
C C 0.0033 0.0016 'International Tables Vol C Tables 4.2.6.8 and 6.1.1.4'
H H 0.0000 0.0000 'International Tables Vol C Tables 4.2.6.8 and 6.1.1.4'
N N 0.0061 0.0033 'International Tables Vol C Tables 4.2.6.8 and 6.1.1.4'
O O 0.0106 0.0060 'International Tables Vol C Tables 4.2.6.8 and 6.1.1.4'
Zn Zn 0.2839 1.4301 'International Tables Vol C Tables 4.2.6.8 and 6.1.1.4'

loop_
_geom_angle_atom_site_label_1
_geom_angle_atom_site_label_2
_geom_angle_atom_site_label_3
_geom_angle
_geom_angle_site_symmetry_1
_geom_angle_site_symmetry_3
O3 Zn1 O2 106.01(5) 1_454 .
O3 Zn1 N2 115.33(6) 1_454 4_476
O2 Zn1 N2 122.29(5) . 4_476
O3 Zn1 N1 103.65(6) 1_454 .
O2 Zn1 N1 100.74(6) . .
N2 Zn1 N1 106.29(6) 4_476 .
O1 C1 O2 123.68(17) . .
O1 C1 C2 120.84(17) . .
O2 C1 C2 115.47(17) . .
C3 C2 C1 124.17(19) . .
C3 C2 H2A 117.9 . .
C1 C2 H2A 117.9 . .
C2 C3 C4 127.6(2) . .
C2 C3 H3A 116.2 . .
C4 C3 H3A 116.2 . .
C6 C4 C5 118.23(19) . .
C6 C4 C3 119.16(18) . .
C5 C4 C3 122.61(18) . .
C7 C5 C4 120.8(2) . .
C7 C5 H5A 119.6 . .
C4 C5 H5A 119.6 . .
C4 C6 C9 122.15(19) . .
C4 C6 H6A 118.9 . .
C9 C6 H6A 118.9 . .
C5 C7 C8 120.1(2) . .
C5 C7 H7A 119.9 . .
C8 C7 H7A 119.9 . .
C9 C8 C7 120.8(2) . .
C9 C8 H8A 119.6 . .
C7 C8 H8A 119.6 . .
C8 C9 C6 117.94(19) . .
C8 C9 C10 119.46(18) . .
C6 C9 C10 122.60(19) . .
C11 C10 C9 127.50(19) . .
C11 C10 H10A 116.2 . .
C9 C10 H10A 116.2 . .
C10 C11 C12 125.28(18) . .
C10 C11 H11A 117.4 . .
C12 C11 H11A 117.4 . .
O4 C12 O3 122.93(18) . .
O4 C12 C11 118.79(17) . .
O3 C12 C11 118.27(17) . .
N1 C13 C15 123.08(17) . .
N1 C13 H13A 118.5 . .
C15 C13 H13A 118.5 . .
N1 C14 C16 123.11(17) . .
N1 C14 H14A 118.4 . .
C16 C14 H14A 118.4 . .
C13 C15 C17 119.99(17) . .
C13 C15 H15A 120.0 . .
C17 C15 H15A 120.0 . .
C14 C16 C17 119.76(16) . .
C14 C16 H16A 120.1 . .
C17 C16 H16A 120.1 . .
C15 C17 C16 116.69(16) . .
C15 C17 C18 120.01(17) . .
C16 C17 C18 123.27(16) . .
C19 C18 C17 124.32(18) . .
C19 C18 H18A 117.8 . .
C17 C18 H18A 117.8 . .
C1 O2 Zn1 109.34(11) . .
C12 O3 Zn1 110.80(12) . 1_656
C13 N1 C14 117.28(15) . .
C13 N1 Zn1 124.46(12) . .
C14 N1 Zn1 117.98(12) . .
C18 C19 C20 126.23(18) . .
C18 C19 H19A 116.9 . .
C20 C19 H19A 116.9 . .
C21 C20 C22 116.85(16) . .
C21 C20 C19 119.23(16) . .
C22 C20 C19 123.92(16) . .
C23 C21 C20 120.13(17) . .
C23 C21 H21A 119.9 . .
C20 C21 H21A 119.9 . .
C24 C22 C20 119.69(17) . .
C24 C22 H22A 120.2 . .
C20 C22 H22A 120.2 . .
N2 C23 C21 122.86(17) . .
N2 C23 H23A 118.6 . .
C21 C23 H23A 118.6 . .
N2 C24 C22 122.83(16) . .
N2 C24 H24A 118.6 . .
C22 C24 H24A 118.6 . .
C23 N2 C24 117.55(15) . .
C23 N2 Zn1 120.31(12) . 4_675
C24 N2 Zn1 122.13(11) . 4_675

loop_
_geom_bond_atom_site_label_1
_geom_bond_atom_site_label_2
_geom_bond_distance
_geom_bond_site_symmetry_2
Zn1 O3 1.9621(13) 1_454
Zn1 O2 1.9715(12) .
Zn1 N2 2.0272(14) 4_476
Zn1 N1 2.0944(14) .
C1 O1 1.226(2) .
C1 O2 1.285(2) .
C1 C2 1.485(3) .
C2 C3 1.308(3) .
C2 H2A 0.9300 .
C3 C4 1.473(3) .
C3 H3A 0.9300 .
C4 C6 1.387(3) .
C4 C5 1.395(3) .
C5 C7 1.373(3) .
C5 H5A 0.9300 .
C6 C9 1.396(3) .
C6 H6A 0.9300 .
C7 C8 1.391(3) .
C7 H7A 0.9300 .
C8 C9 1.388(3) .
C8 H8A 0.9300 .
C9 C10 1.469(3) .
C10 C11 1.312(3) .
C10 H10A 0.9300 .
C11 C12 1.481(3) .
C11 H11A 0.9300 .
C12 O4 1.233(2) .
C12 O3 1.283(2) .
C13 N1 1.338(2) .
C13 C15 1.373(3) .
C13 H13A 0.9300 .
C14 N1 1.341(2) .
C14 C16 1.375(2) .
C14 H14A 0.9300 .
C15 C17 1.393(3) .
C15 H15A 0.9300 .
C16 C17 1.393(3) .
C16 H16A 0.9300 .
C17 C18 1.466(2) .
C18 C19 1.318(3) .
C18 H18A 0.9300 .
O3 Zn1 1.9621(12) 1_656
C19 C20 1.463(2) .
C19 H19A 0.9300 .
C20 C21 1.388(2) .
C20 C22 1.391(3) .
C21 C23 1.371(3) .
C21 H21A 0.9300 .
C22 C24 1.376(2) .
C22 H22A 0.9300 .
C23 N2 1.335(2) .
C23 H23A 0.9300 .
C24 N2 1.342(2) .
C24 H24A 0.9300 .
N2 Zn1 2.0272(14) 4_675
